data_4309717
loop_
_publ_author_name
'Alfredo M. Angeles-Boza'
'Patricia M. Bradley'
'Patty K.-L. Fu'
'Mikhail Shatruk'
'Matthew G. Hilfiger'
'Kim R. Dunbar'
'Claudia Turro'

_publ_section_title
;
Photocytotoxicity of a New Rh2(II,II) Complex: Increase in Cytotoxicity
upon Irradiation Similar to That of PDT Agent Hematoporphyrin
;
_journal_name_full 'Inorganic Chemistry'
_journal_page_first 7262
_journal_page_last 7264
_journal_paper_doi 10.1021/ic0500715
_journal_volume 44
_journal_year 2005
_chemical_formula_sum 'C36 H39 B Cl F4 N6 O8 Rh2'
_chemical_formula_weight 1011.81
_chemical_name_systematic
; 
 ? 
;
_space_group_IT_number 14
_symmetry_cell_setting monoclinic
_symmetry_space_group_name_Hall '-P 2yn'
_symmetry_space_group_name_H-M 'P 1 21/n 1'
_atom_sites_solution_hydrogens geom
_atom_sites_solution_primary direct
_atom_sites_solution_secondary difmap
_audit_creation_method SHELXL-97
_cell_angle_alpha 90.00
_cell_angle_beta 90.368(11)
_cell_angle_gamma 90.00
_cell_formula_units_Z 4
_cell_length_a 11.855(2)
_cell_length_b 20.514(4)
_cell_length_c 16.602(2)
_cell_measurement_temperature 383(2)
_cell_volume 4037.4(11)
_computing_structure_refinement 'SHELXL-97 (Sheldrick, 1997)'
_computing_structure_solution 'SHELXS-97 (Sheldrick, 1990)'
_diffrn_ambient_temperature 383(2)
_diffrn_measured_fraction_theta_full 1.000
_diffrn_measured_fraction_theta_max 1.000
_diffrn_radiation_monochromator graphite
_diffrn_radiation_source 'fine-focus sealed tube'
_diffrn_radiation_type MoK\a
_diffrn_radiation_wavelength 0.71073
_diffrn_reflns_av_R_equivalents 0.0795
_diffrn_reflns_av_sigmaI/netI 0.0659
_diffrn_reflns_limit_h_max 15
_diffrn_reflns_limit_h_min -15
_diffrn_reflns_limit_k_max 26
_diffrn_reflns_limit_k_min -26
_diffrn_reflns_limit_l_max 21
_diffrn_reflns_limit_l_min -20
_diffrn_reflns_number 46469
_diffrn_reflns_theta_full 27.48
_diffrn_reflns_theta_max 27.48
_diffrn_reflns_theta_min 1.58
_exptl_absorpt_coefficient_mu 0.960
_exptl_crystal_density_diffrn 1.665
_exptl_crystal_density_method 'not measured'
_exptl_crystal_F_000 2036
_refine_diff_density_max 1.900
_refine_diff_density_min -1.083
_refine_diff_density_rms 0.157
_refine_ls_extinction_coef 0.00008(3)
_refine_ls_extinction_expression Fc^*^=kFc[1+0.001xFc^2^\l^3^/sin(2\q)]^-1/4^
_refine_ls_extinction_method SHELXL
_refine_ls_goodness_of_fit_ref 1.087
_refine_ls_hydrogen_treatment mixed
_refine_ls_matrix_type full
_refine_ls_number_parameters 583
_refine_ls_number_reflns 9275
_refine_ls_number_restraints 33
_refine_ls_restrained_S_all 1.109
_refine_ls_R_factor_all 0.0975
_refine_ls_R_factor_gt 0.0473
_refine_ls_shift/su_max 0.189
_refine_ls_shift/su_mean 0.007
_refine_ls_structure_factor_coef Fsqd
_refine_ls_weighting_details 'calc w=1/[\s^2^(Fo^2^)+(0.0248P)^2^+27.9110P] where P=(Fo^2^+2Fc^2^)/3'
_refine_ls_weighting_scheme calc
_refine_ls_wR_factor_gt 0.0974
_refine_ls_wR_factor_ref 0.1270
_reflns_number_gt 6225
_reflns_number_total 9275
_reflns_threshold_expression >2sigma(I)
_cod_data_source_file ic0500715si20050117_125923.cif
_cod_data_source_block f:\struct~1\matt\mh004\work\p21_n
_cod_original_cell_volume 4037.5(12)
_cod_database_code 4309717

loop_
_symmetry_equiv_pos_as_xyz
'x, y, z'
'-x+1/2, y+1/2, -z+1/2'
'-x, -y, -z'
'x-1/2, -y-1/2, z-1/2'

loop_
_atom_site_label
_atom_site_type_symbol
_atom_site_fract_x
_atom_site_fract_y
_atom_site_fract_z
_atom_site_U_iso_or_equiv
_atom_site_adp_type
_atom_site_occupancy
_atom_site_symmetry_multiplicity
_atom_site_calc_flag
_atom_site_refinement_flags
_atom_site_disorder_assembly
_atom_site_disorder_group
Rh1 Rh 0.33640(2) 0.142156(12) 0.940986(14) 0.01632(6) Uani 1 1 d . F .
Rh2 Rh 0.34742(2) 0.237051(12) 0.841870(14) 0.01489(5) Uani 1 1 d . . .
Cl1 Cl 0.36421(7) 0.31686(4) 0.72891(5) 0.02326(19) Uani 1 1 d . . .
F1A F 0.9247(6) 0.2059(4) 0.8161(5) 0.0240(17) Uiso 0.25 1 d P A -3
F2A F 0.7394(6) 0.1696(3) 0.8538(4) 0.0175(15) Uiso 0.25 1 d P A -3
F3A F 0.8349(5) 0.2467(3) 0.9383(4) 0.0123(13) Uiso 0.25 1 d P A -3
F4A F 0.9040(6) 0.1416(3) 0.9204(4) 0.0149(14) Uiso 0.25 1 d P A -3
F2B F 0.8740(12) 0.1540(7) 0.9170(5) 0.30(2) Uiso 0.25 1 d PD B -4
F3B F 0.7309(5) 0.1955(4) 0.8404(5) 0.050(3) Uiso 0.25 1 d PD B -4
F4B F 0.9011(5) 0.2276(3) 0.8192(4) 0.0178(16) Uiso 0.25 1 d PD B -4
F1C F 0.8546(6) 0.2282(3) 0.9448(4) 0.0198(17) Uiso 0.25 1 d PD C -5
F2C F 0.7332(4) 0.1726(3) 0.8716(4) 0.0098(14) Uiso 0.25 1 d PD C -5
F3C F 0.8990(6) 0.1276(3) 0.9013(4) 0.028(2) Uiso 0.25 1 d PD C -5
F4C F 0.8906(5) 0.2107(3) 0.8116(3) 0.0093(14) Uiso 0.25 1 d PD C -5
F1D F 0.9284(6) 0.1411(4) 0.9028(5) 0.042(3) Uiso 0.25 1 d PD D -6
F2D F 0.8315(8) 0.2286(3) 0.9386(4) 0.037(3) Uiso 0.25 1 d PD D -6
F3D F 0.7419(6) 0.1450(4) 0.8826(6) 0.065(3) Uiso 0.25 1 d PD D -6
F4D F 0.8595(14) 0.2099(6) 0.8092(5) 0.269(17) Uiso 0.25 1 d PD D -6
O1 O 0.20750(19) 0.10883(11) 0.87010(13) 0.0223(6) Uani 1 1 d . . .
O2 O 0.23256(19) 0.18455(11) 0.77499(13) 0.0212(6) Uani 1 1 d . . .
O3 O 0.44649(19) 0.09540(11) 0.86535(13) 0.0235(6) Uani 1 1 d . . .
O4 O 0.47460(18) 0.18447(11) 0.78964(13) 0.0200(6) Uani 1 1 d . . .
O5 O 0.3173(2) 0.04645(13) 1.00852(17) 0.0443(8) Uani 1 1 d . . .
O1S O 0.1583(3) -0.04260(17) 0.9757(2) 0.0679(11) Uani 1 1 d . . .
H1S H 0.1467 -0.0720 1.0081 0.081 Uiso 1 1 calc R . .
O2S O 0.2334(4) 0.43982(18) 0.7765(2) 0.0853(13) Uani 1 1 d . . .
H2S H 0.2641 0.4049 0.7667 0.102 Uiso 1 1 calc R . .
O3S O 0.7375(4) 0.4788(2) 1.0989(2) 0.0796(14) Uani 0.807(4) 1 d PD E -7
H3S H 0.7457 0.5006 1.1399 0.096 Uiso 0.807(4) 1 calc PRD E -7
O4S O 0.8455(10) 0.3502(6) 1.0999(7) 0.042(4) Uani 0.193(4) 1 d PD E -8
H4S H 0.8489 0.3561 1.1487 0.050 Uiso 0.193(4) 1 calc PR E -8
N1 N 0.2381(2) 0.18648(13) 1.02047(15) 0.0198(7) Uani 1 1 d . . .
N2 N 0.4550(2) 0.17310(13) 1.01893(15) 0.0194(7) Uani 1 1 d . . .
N3 N 0.2292(2) 0.29405(12) 0.89221(15) 0.0168(6) Uani 1 1 d . . .
N4 N 0.4496(2) 0.29342(13) 0.90885(15) 0.0188(7) Uani 1 1 d . . .
N5 N 0.1959(2) 0.47122(14) 1.08090(17) 0.0248(7) Uani 1 1 d . . .
N6 N 0.4346(3) 0.46954(14) 1.09983(17) 0.0269(8) Uani 1 1 d . . .
C1 C 0.1241(3) 0.18775(17) 1.0191(2) 0.0260(9) Uani 1 1 d . F .
H1 H 0.0863 0.1673 0.9768 0.031 Uiso 1 1 calc R . .
C2 C 0.0619(3) 0.21809(18) 1.0778(2) 0.0294(9) Uani 1 1 d . . .
H2 H -0.0165 0.2177 1.0753 0.035 Uiso 1 1 calc R F .
C3 C 0.1167(3) 0.24895(17) 1.1402(2) 0.0291(9) Uani 1 1 d . F .
H3 H 0.0758 0.2700 1.1802 0.035 Uiso 1 1 calc R . .
C4 C 0.2335(3) 0.24838(16) 1.1430(2) 0.0248(9) Uani 1 1 d . . .
H4 H 0.2719 0.2695 1.1844 0.030 Uiso 1 1 calc R F .
C5 C 0.2927(3) 0.21587(15) 1.08314(18) 0.0187(8) Uani 1 1 d . F .
C6 C 0.4161(3) 0.20874(16) 1.08198(19) 0.0202(8) Uani 1 1 d . F .
C7 C 0.4896(3) 0.23272(17) 1.1403(2) 0.0262(9) Uani 1 1 d . . .
H7 H 0.4620 0.2574 1.1828 0.031 Uiso 1 1 calc R F .
C8 C 0.6038(3) 0.21977(18) 1.1351(2) 0.0287(9) Uani 1 1 d . F .
H8 H 0.6536 0.2360 1.1736 0.034 Uiso 1 1 calc R . .
C9 C 0.6431(3) 0.18222(18) 1.0713(2) 0.0278(9) Uani 1 1 d . . .
H9 H 0.7194 0.1724 1.0669 0.033 Uiso 1 1 calc R F .
C10 C 0.5663(3) 0.15972(16) 1.0146(2) 0.0220(8) Uani 1 1 d . F .
H10 H 0.5923 0.1345 0.9720 0.026 Uiso 1 1 calc R . .
C11 C 0.1184(3) 0.29407(16) 0.8781(2) 0.0213(8) Uani 1 1 d . . .
H11 H 0.0883 0.2641 0.8419 0.026 Uiso 1 1 calc R . .
C12 C 0.0466(3) 0.33780(16) 0.9161(2) 0.0237(8) Uani 1 1 d . . .
H12 H -0.0305 0.3366 0.9054 0.028 Uiso 1 1 calc R . .
C13 C 0.0898(3) 0.38293(16) 0.9696(2) 0.0238(8) Uani 1 1 d . . .
H13 H 0.0421 0.4123 0.9951 0.029 Uiso 1 1 calc R . .
C14 C 0.2052(3) 0.38408(15) 0.98507(19) 0.0187(7) Uani 1 1 d . . .
C15 C 0.2611(3) 0.42941(15) 1.0407(2) 0.0218(8) Uani 1 1 d . . .
C16 C 0.2494(3) 0.51303(16) 1.1312(2) 0.0250(9) Uani 1 1 d . . .
C17 C 0.1854(3) 0.55959(18) 1.1738(2) 0.0322(10) Uani 1 1 d . . .
H17 H 0.1074 0.5609 1.1678 0.039 Uiso 1 1 calc R . .
C18 C 0.2391(4) 0.60275(18) 1.2242(2) 0.0384(11) Uani 1 1 d . . .
H18 H 0.1969 0.6340 1.2513 0.046 Uiso 1 1 calc R . .
C19 C 0.3576(4) 0.60065(18) 1.2356(2) 0.0386(11) Uani 1 1 d . . .
H19 H 0.3918 0.6299 1.2709 0.046 Uiso 1 1 calc R . .
C20 C 0.4221(4) 0.55664(18) 1.1959(2) 0.0341(10) Uani 1 1 d . . .
H20 H 0.4999 0.5556 1.2038 0.041 Uiso 1 1 calc R . .
C21 C 0.3691(3) 0.51200(17) 1.1418(2) 0.0275(9) Uani 1 1 d . . .
C22 C 0.3814(3) 0.42883(16) 1.0495(2) 0.0223(8) Uani 1 1 d . . .
C23 C 0.4490(3) 0.38302(15) 1.00362(19) 0.0201(8) Uani 1 1 d . . .
C24 C 0.5674(3) 0.37989(16) 1.0084(2) 0.0244(8) Uani 1 1 d . . .
H24 H 0.6072 0.4080 1.0421 0.029 Uiso 1 1 calc R . .
C25 C 0.6237(3) 0.33427(17) 0.9620(2) 0.0249(9) Uani 1 1 d . . .
H25 H 0.7021 0.3321 0.9637 0.030 Uiso 1 1 calc R . .
C26 C 0.5629(3) 0.29167(15) 0.91270(19) 0.0203(8) Uani 1 1 d . . .
H26 H 0.6016 0.2613 0.8818 0.024 Uiso 1 1 calc R . .
C27 C 0.3943(3) 0.33851(14) 0.95344(19) 0.0175(7) Uani 1 1 d . . .
C28 C 0.2719(3) 0.33884(14) 0.94408(18) 0.0167(7) Uani 1 1 d . . .
C29 C 0.1856(3) 0.13373(15) 0.80181(19) 0.0195(8) Uani 1 1 d . . .
C30 C 0.0978(3) 0.10109(18) 0.7511(2) 0.0305(9) Uani 1 1 d . . .
H30A H 0.1236 0.0585 0.7361 0.046 Uiso 1 1 calc R . .
H30B H 0.0842 0.1265 0.7035 0.046 Uiso 1 1 calc R . .
H30C H 0.0292 0.0973 0.7812 0.046 Uiso 1 1 calc R . .
C31 C 0.4925(3) 0.12499(16) 0.80744(19) 0.0204(8) Uani 1 1 d . . .
C32 C 0.5735(3) 0.08863(17) 0.7555(2) 0.0271(9) Uani 1 1 d . . .
H32A H 0.5716 0.0432 0.7691 0.041 Uiso 1 1 calc R . .
H32B H 0.6483 0.1053 0.7642 0.041 Uiso 1 1 calc R . .
H32C H 0.5527 0.0941 0.7000 0.041 Uiso 1 1 calc R . .
C33A C 0.3245(10) 0.0338(5) 1.0866(5) 0.063(3) Uani 0.512(8) 1 d P F -1
H33A H 0.3485 -0.0105 1.0943 0.094 Uiso 0.512(8) 1 calc PR F -1
H33B H 0.2520 0.0399 1.1109 0.094 Uiso 0.512(8) 1 calc PR F -1
H33C H 0.3782 0.0628 1.1111 0.094 Uiso 0.512(8) 1 calc PR F -1
C33B C 0.3963(9) 0.0160(4) 1.0500(7) 0.067(3) Uani 0.488(8) 1 d P F -2
H33D H 0.4283 0.0452 1.0891 0.100 Uiso 0.488(8) 1 calc PR F -2
H33E H 0.4542 0.0013 1.0142 0.100 Uiso 0.488(8) 1 calc PR F -2
H33F H 0.3639 -0.0208 1.0771 0.100 Uiso 0.488(8) 1 calc PR F -2
C1S C 0.0729(4) -0.0426(2) 0.9170(3) 0.0548(12) Uiso 1 1 d . . .
H1S1 H 0.0010 -0.0372 0.9425 0.082 Uiso 1 1 calc R . .
H1S2 H 0.0740 -0.0832 0.8883 0.082 Uiso 1 1 calc R . .
H1S3 H 0.0851 -0.0074 0.8800 0.082 Uiso 1 1 calc R . .
C2S C 0.1599(4) 0.4551(3) 0.7153(3) 0.0613(14) Uiso 1 1 d . . .
H2S1 H 0.1308 0.4982 0.7234 0.092 Uiso 1 1 calc R . .
H2S2 H 0.0987 0.4244 0.7148 0.092 Uiso 1 1 calc R . .
H2S3 H 0.1987 0.4532 0.6647 0.092 Uiso 1 1 calc R . .
C3S C 0.8402(5) 0.4333(4) 1.0884(7) 0.179(4) Uani 0.807(4) 1 d PD E -7
H3S1 H 0.9085 0.4577 1.0962 0.268 Uiso 0.807(4) 1 calc PR E -7
H3S2 H 0.8391 0.4151 1.0351 0.268 Uiso 0.807(4) 1 calc PR E -7
H3S3 H 0.8368 0.3988 1.1273 0.268 Uiso 0.807(4) 1 calc PR E -7
C4S C 0.858(2) 0.4119(8) 1.0587(19) 0.179(4) Uani 0.19 1 d PD E -8
H4S1 H 0.7899 0.4224 1.0305 0.268 Uiso 0.193(4) 1 calc PR E -8
H4S2 H 0.9192 0.4088 1.0209 0.268 Uiso 0.193(4) 1 calc PR E -8
H4S3 H 0.8750 0.4455 1.0973 0.268 Uiso 0.193(4) 1 calc PR E -8
B1 B 0.8424(10) 0.2008(6) 0.8832(7) 0.0041(9) Uiso 0.25 1 d P A -3
B2 B 0.8393(7) 0.1724(4) 0.8495(5) 0.0041(9) Uiso 0.25 1 d PD B -4
B3 B 0.8466(7) 0.1858(4) 0.8787(5) 0.0041(9) Uiso 0.25 1 d PD C -5
B4 B 0.8393(7) 0.1783(4) 0.8761(5) 0.0041(9) Uiso 0.25 1 d PD D -6
F1B F 0.8481(11) 0.1293(4) 0.7835(6) 0.138(7) Uiso 0.25 1 d PD B -4

loop_
_atom_site_aniso_label
_atom_site_aniso_U_11
_atom_site_aniso_U_22
_atom_site_aniso_U_33
_atom_site_aniso_U_23
_atom_site_aniso_U_13
_atom_site_aniso_U_12
Rh1 0.01891(11) 0.01714(11) 0.01289(10) 0.00050(10) -0.00173(9) -0.00058(10)
Rh2 0.01586(10) 0.01562(10) 0.01316(10) 0.00003(9) -0.00111(9) 0.00057(9)
Cl1 0.0219(4) 0.0265(4) 0.0214(4) 0.0087(3) -0.0011(3) 0.0009(3)
O1 0.0257(11) 0.0198(11) 0.0213(11) 0.0031(9) -0.0074(10) -0.0050(9)
O2 0.0249(11) 0.0213(11) 0.0174(11) -0.0015(9) -0.0052(9) -0.0021(9)
O3 0.0283(12) 0.0243(11) 0.0179(11) 0.0003(10) -0.0002(10) 0.0050(10)
O4 0.0209(11) 0.0209(11) 0.0182(11) 0.0023(9) 0.0017(9) 0.0038(9)
O5 0.0484(16) 0.0366(14) 0.0477(16) 0.0277(12) -0.0175(13) -0.0116(13)
O1S 0.074(2) 0.055(2) 0.074(2) 0.0145(18) -0.008(2) -0.0208(18)
O2S 0.125(3) 0.067(2) 0.064(2) -0.0127(19) -0.031(2) 0.050(2)
O3S 0.128(3) 0.078(2) 0.032(2) 0.0160(19) -0.021(2) -0.076(2)
O4S 0.018(6) 0.091(11) 0.016(6) 0.015(7) -0.002(5) 0.011(7)
N1 0.0224(13) 0.0219(13) 0.0152(12) 0.0052(11) 0.0006(11) -0.0002(11)
N2 0.0245(13) 0.0198(13) 0.0140(12) 0.0005(11) 0.0009(11) 0.0020(11)
N3 0.0166(12) 0.0180(12) 0.0156(12) 0.0030(10) 0.0003(10) -0.0008(10)
N4 0.0189(12) 0.0218(13) 0.0157(12) 0.0017(11) -0.0003(10) -0.0004(11)
N5 0.0284(14) 0.0207(14) 0.0253(14) 0.0003(12) 0.0053(12) 0.0004(12)
N6 0.0346(15) 0.0239(14) 0.0220(14) -0.0011(12) -0.0039(13) -0.0004(13)
C1 0.0201(15) 0.0337(18) 0.0240(17) 0.0076(15) 0.0004(14) -0.0059(14)
C2 0.0225(16) 0.039(2) 0.0266(17) 0.0089(16) 0.0058(14) 0.0026(15)
C3 0.0324(18) 0.0306(19) 0.0245(17) 0.0046(15) 0.0113(14) 0.0063(15)
C4 0.0340(18) 0.0240(17) 0.0164(15) 0.0019(13) 0.0028(14) 0.0003(15)
C5 0.0251(16) 0.0194(14) 0.0116(14) 0.0061(12) -0.0012(12) 0.0003(13)
C6 0.0262(16) 0.0198(15) 0.0147(14) 0.0022(13) -0.0020(13) -0.0003(13)
C7 0.0341(18) 0.0277(17) 0.0168(15) 0.0009(14) -0.0047(14) -0.0028(15)
C8 0.0302(18) 0.0351(19) 0.0205(16) 0.0010(15) -0.0125(14) -0.0052(16)
C9 0.0259(17) 0.0322(18) 0.0252(18) 0.0025(15) -0.0071(14) 0.0002(15)
C10 0.0190(15) 0.0275(16) 0.0195(15) -0.0007(14) -0.0053(13) 0.0019(13)
C11 0.0184(15) 0.0215(15) 0.0241(16) 0.0013(14) -0.0040(13) -0.0001(13)
C12 0.0124(14) 0.0231(16) 0.0355(19) 0.0041(15) -0.0003(14) 0.0012(13)
C13 0.0215(15) 0.0231(16) 0.0269(17) -0.0019(14) 0.0064(14) 0.0048(14)
C14 0.0190(14) 0.0174(14) 0.0197(15) 0.0048(13) 0.0045(12) 0.0001(13)
C15 0.0265(16) 0.0168(15) 0.0221(16) 0.0015(13) -0.0024(14) -0.0027(13)
C16 0.0342(18) 0.0192(16) 0.0215(16) 0.0021(14) 0.0040(14) -0.0008(14)
C17 0.039(2) 0.0267(18) 0.0311(19) -0.0021(16) 0.0046(16) -0.0005(16)
C18 0.051(2) 0.0259(18) 0.039(2) -0.0133(17) 0.0023(19) -0.0014(18)
C19 0.052(2) 0.0263(18) 0.037(2) -0.0119(17) -0.0072(19) -0.0005(18)
C20 0.043(2) 0.0249(18) 0.034(2) -0.0074(16) -0.0073(17) -0.0031(17)
C21 0.042(2) 0.0213(16) 0.0193(16) 0.0017(14) 0.0012(15) 0.0010(15)
C22 0.0248(16) 0.0198(15) 0.0223(16) -0.0020(13) -0.0034(14) -0.0008(13)
C23 0.0245(16) 0.0152(14) 0.0204(16) 0.0020(13) -0.0030(13) -0.0011(13)
C24 0.0216(15) 0.0231(16) 0.0284(17) 0.0020(14) -0.0094(14) -0.0033(14)
C25 0.0203(15) 0.0258(16) 0.0286(18) -0.0006(15) -0.0032(14) -0.0063(14)
C26 0.0188(15) 0.0192(15) 0.0228(16) 0.0031(13) 0.0003(13) 0.0027(13)
C27 0.0190(14) 0.0123(13) 0.0211(15) 0.0044(12) 0.0003(13) 0.0001(12)
C28 0.0193(14) 0.0131(13) 0.0177(14) 0.0071(12) -0.0014(12) -0.0031(12)
C29 0.0198(14) 0.0189(15) 0.0199(15) -0.0035(13) -0.0024(12) 0.0017(13)
C30 0.0359(19) 0.0281(18) 0.0272(18) -0.0063(15) -0.0109(16) -0.0047(16)
C31 0.0174(14) 0.0276(17) 0.0160(15) -0.0018(13) -0.0055(12) 0.0010(13)
C32 0.0296(17) 0.0291(17) 0.0227(17) -0.0035(15) 0.0041(14) 0.0094(15)
C33A 0.092(8) 0.056(6) 0.040(5) 0.016(4) -0.007(5) -0.013(6)
C33B 0.071(6) 0.031(4) 0.099(8) 0.034(5) -0.041(6) 0.002(5)
C3S 0.011(3) 0.209(7) 0.317(10) 0.187(6) 0.019(4) 0.018(4)
C4S 0.011(3) 0.209(7) 0.317(10) 0.187(6) 0.019(4) 0.018(4)

loop_
_atom_type_symbol
_atom_type_description
_atom_type_scat_dispersion_real
_atom_type_scat_dispersion_imag
_atom_type_scat_source
C C 0.0033 0.0016 'International Tables Vol C Tables 4.2.6.8 and 6.1.1.4'
H H 0.0000 0.0000 'International Tables Vol C Tables 4.2.6.8 and 6.1.1.4'
N N 0.0061 0.0033 'International Tables Vol C Tables 4.2.6.8 and 6.1.1.4'
O O 0.0106 0.0060 'International Tables Vol C Tables 4.2.6.8 and 6.1.1.4'
Rh Rh -1.1178 0.9187 'International Tables Vol C Tables 4.2.6.8 and 6.1.1.4'
B B 0.0013 0.0007 'International Tables Vol C Tables 4.2.6.8 and 6.1.1.4'
F F 0.0171 0.0103 'International Tables Vol C Tables 4.2.6.8 and 6.1.1.4'
Cl Cl 0.1484 0.1585 'International Tables Vol C Tables 4.2.6.8 and 6.1.1.4'

loop_
_geom_angle_atom_site_label_1
_geom_angle_atom_site_label_2
_geom_angle_atom_site_label_3
_geom_angle
_geom_angle_site_symmetry_1
_geom_angle_site_symmetry_3
_geom_angle_publ_flag
N1 Rh1 N2 80.71(11) . . ?
N1 Rh1 O1 95.50(10) . . ?
N2 Rh1 O1 175.08(10) . . ?
N1 Rh1 O3 175.86(10) . . ?
N2 Rh1 O3 95.55(10) . . ?
O1 Rh1 O3 88.13(9) . . ?
N1 Rh1 O5 90.40(11) . . ?
N2 Rh1 O5 91.53(10) . . ?
O1 Rh1 O5 85.33(9) . . ?
O3 Rh1 O5 87.94(10) . . ?
N1 Rh1 Rh2 96.42(8) . . ?
N2 Rh1 Rh2 97.81(8) . . ?
O1 Rh1 Rh2 85.70(6) . . ?
O3 Rh1 Rh2 85.79(6) . . ?
O5 Rh1 Rh2 169.21(7) . . ?
N4 Rh2 N3 81.63(11) . . ?
N4 Rh2 O4 95.43(10) . . ?
N3 Rh2 O4 176.11(10) . . ?
N4 Rh2 O2 175.42(10) . . ?
N3 Rh2 O2 93.91(10) . . ?
O4 Rh2 O2 88.98(9) . . ?
N4 Rh2 Cl1 89.29(8) . . ?
N3 Rh2 Cl1 89.43(7) . . ?
O4 Rh2 Cl1 87.99(6) . . ?
O2 Rh2 Cl1 89.63(6) . . ?
N4 Rh2 Rh1 96.63(8) . . ?
N3 Rh2 Rh1 97.86(7) . . ?
O4 Rh2 Rh1 84.97(6) . . ?
O2 Rh2 Rh1 84.96(6) . . ?
Cl1 Rh2 Rh1 171.19(2) . . ?
C29 O1 Rh1 121.9(2) . . ?
C29 O2 Rh2 122.2(2) . . ?
C31 O3 Rh1 121.3(2) . . ?
C31 O4 Rh2 121.9(2) . . ?
C33B O5 C33A 49.7(7) . . ?
C33B O5 Rh1 126.5(5) . . ?
C33A O5 Rh1 130.3(5) . . ?
C1 N1 C5 118.3(3) . . ?
C1 N1 Rh1 126.1(2) . . ?
C5 N1 Rh1 115.6(2) . . ?
C10 N2 C6 119.1(3) . . ?
C10 N2 Rh1 125.6(2) . . ?
C6 N2 Rh1 115.3(2) . . ?
C11 N3 C28 118.4(3) . . ?
C11 N3 Rh2 128.0(2) . . ?
C28 N3 Rh2 113.6(2) . . ?
C26 N4 C27 118.6(3) . . ?
C26 N4 Rh2 127.6(2) . . ?
C27 N4 Rh2 113.8(2) . . ?
C15 N5 C16 116.4(3) . . ?
C22 N6 C21 116.8(3) . . ?
N1 C1 C2 122.5(3) . . ?
C3 C2 C1 119.3(3) . . ?
C2 C3 C4 119.3(3) . . ?
C3 C4 C5 119.3(3) . . ?
N1 C5 C4 121.2(3) . . ?
N1 C5 C6 114.5(3) . . ?
C4 C5 C6 124.4(3) . . ?
N2 C6 C7 120.9(3) . . ?
N2 C6 C5 113.9(3) . . ?
C7 C6 C5 125.1(3) . . ?
C8 C7 C6 119.8(3) . . ?
C7 C8 C9 119.2(3) . . ?
C10 C9 C8 118.6(3) . . ?
N2 C10 C9 122.3(3) . . ?
N3 C11 C12 121.7(3) . . ?
C13 C12 C11 120.0(3) . . ?
C12 C13 C14 119.4(3) . . ?
C13 C14 C28 117.2(3) . . ?
C13 C14 C15 124.6(3) . . ?
C28 C14 C15 118.2(3) . . ?
N5 C15 C22 122.2(3) . . ?
N5 C15 C14 117.5(3) . . ?
C22 C15 C14 120.3(3) . . ?
N5 C16 C17 119.1(3) . . ?
N5 C16 C21 121.9(3) . . ?
C17 C16 C21 119.0(3) . . ?
C18 C17 C16 119.5(4) . . ?
C17 C18 C19 121.2(4) . . ?
C20 C19 C18 121.1(4) . . ?
C19 C20 C21 119.0(4) . . ?
N6 C21 C20 118.8(3) . . ?
N6 C21 C16 121.0(3) . . ?
C20 C21 C16 120.1(3) . . ?
N6 C22 C15 121.6(3) . . ?
N6 C22 C23 118.2(3) . . ?
C15 C22 C23 120.2(3) . . ?
C27 C23 C24 117.7(3) . . ?
C27 C23 C22 118.8(3) . . ?
C24 C23 C22 123.6(3) . . ?
C25 C24 C23 118.9(3) . . ?
C24 C25 C26 120.0(3) . . ?
N4 C26 C25 121.6(3) . . ?
N4 C27 C23 123.3(3) . . ?
N4 C27 C28 115.4(3) . . ?
C23 C27 C28 121.3(3) . . ?
N3 C28 C14 123.4(3) . . ?
N3 C28 C27 115.6(3) . . ?
C14 C28 C27 121.1(3) . . ?
O2 C29 O1 123.9(3) . . ?
O2 C29 C30 118.6(3) . . ?
O1 C29 C30 117.5(3) . . ?
O3 C31 O4 124.4(3) . . ?
O3 C31 C32 118.8(3) . . ?
O4 C31 C32 116.8(3) . . ?
F3A B1 F2A 119.0(9) . . ?
F3A B1 F1A 121.1(9) . . ?
F2A B1 F1A 109.3(8) . . ?
F3A B1 F4A 108.7(8) . . ?
F2A B1 F4A 100.5(8) . . ?
F1A B1 F4A 92.6(7) . . ?
F2B B2 F3B 120.2(9) . . ?
F2B B2 F1B 118.8(9) . . ?
F3B B2 F1B 101.8(8) . . ?
F2B B2 F4B 112.7(9) . . ?
F3B B2 F4B 99.6(6) . . ?
F1B B2 F4B 100.4(7) . . ?
F4C B3 F2C 113.0(7) . . ?
F4C B3 F3C 112.0(7) . . ?
F2C B3 F3C 106.7(7) . . ?
F4C B3 F1C 113.1(7) . . ?
F2C B3 F1C 104.5(7) . . ?
F3C B3 F1C 107.0(7) . . ?
F4D B4 F3D 118.7(10) . . ?
F4D B4 F1D 113.8(9) . . ?
F3D B4 F1D 110.5(8) . . ?
F4D B4 F2D 105.3(8) . . ?
F3D B4 F2D 104.1(7) . . ?
F1D B4 F2D 102.4(7) . . ?

loop_
_geom_bond_atom_site_label_1
_geom_bond_atom_site_label_2
_geom_bond_distance
_geom_bond_site_symmetry_2
_geom_bond_publ_flag
Rh1 N1 1.987(3) . ?
Rh1 N2 2.007(3) . ?
Rh1 O1 2.041(2) . ?
Rh1 O3 2.055(2) . ?
Rh1 O5 2.273(3) . ?
Rh1 Rh2 2.5529(5) . ?
Rh2 N4 2.006(3) . ?
Rh2 N3 2.011(3) . ?
Rh2 O4 2.051(2) . ?
Rh2 O2 2.056(2) . ?
Rh2 Cl1 2.4983(9) . ?
F1A B1 1.490(14) . ?
F2A B1 1.461(13) . ?
F3A B1 1.317(13) . ?
F4A B1 1.543(13) . ?
F2B B2 1.249(11) . ?
F3B B2 1.378(10) . ?
F4B B2 1.441(9) . ?
F1C B3 1.403(9) . ?
F2C B3 1.375(9) . ?
F3C B3 1.397(10) . ?
F4C B3 1.335(9) . ?
F1D B4 1.373(10) . ?
F2D B4 1.466(10) . ?
F3D B4 1.346(10) . ?
F4D B4 1.310(11) . ?
O1 C29 1.269(4) . ?
O2 C29 1.264(4) . ?
O3 C31 1.264(4) . ?
O4 C31 1.273(4) . ?
O5 C33B 1.317(10) . ?
O5 C33A 1.323(9) . ?
O1S C1S 1.401(6) . ?
O2S C2S 1.371(6) . ?
O3S C3S 1.545(8) . ?
O4S C4S 1.448(16) . ?
N1 C1 1.352(4) . ?
N1 C5 1.363(4) . ?
N2 C10 1.350(4) . ?
N2 C6 1.359(4) . ?
N3 C11 1.333(4) . ?
N3 C28 1.355(4) . ?
N4 C26 1.344(4) . ?
N4 C27 1.357(4) . ?
N5 C15 1.337(4) . ?
N5 C16 1.352(4) . ?
N6 C22 1.337(4) . ?
N6 C21 1.362(5) . ?
C1 C2 1.375(5) . ?
C2 C3 1.374(5) . ?
C3 C4 1.385(5) . ?
C4 C5 1.391(5) . ?
C5 C6 1.470(5) . ?
C6 C7 1.388(5) . ?
C7 C8 1.383(5) . ?
C8 C9 1.392(5) . ?
C9 C10 1.386(5) . ?
C11 C12 1.391(5) . ?
C12 C13 1.379(5) . ?
C13 C14 1.391(4) . ?
C14 C28 1.398(4) . ?
C14 C15 1.466(5) . ?
C15 C22 1.433(5) . ?
C16 C17 1.413(5) . ?
C16 C21 1.429(5) . ?
C17 C18 1.371(5) . ?
C18 C19 1.418(6) . ?
C19 C20 1.357(5) . ?
C20 C21 1.425(5) . ?
C22 C23 1.454(5) . ?
C23 C27 1.393(4) . ?
C23 C24 1.407(5) . ?
C24 C25 1.387(5) . ?
C25 C26 1.395(5) . ?
C27 C28 1.459(4) . ?
C29 C30 1.493(5) . ?
C31 C32 1.494(5) . ?
B2 F1B 1.413(11) . ?
